data_9000943
loop_
_publ_author_name
'Griffen, D. T.'
'Johnson, B. T.'

_publ_section_title
;
 Strain in triclinic alkali feldspars: a crystal structure study
 intermediate
;
_journal_name_full 'American Mineralogist'
_journal_page_first 1072
_journal_page_last 1077
_journal_volume 69
_journal_year 1984
_chemical_formula_sum 'Al K0.89 Na0.11 O8 Si3'
_chemical_name_mineral Microcline
_space_group_IT_number 2
_symmetry_space_group_name_Hall '-P 1 (1/2*x+1/2*y,1/2*x-1/2*y,-z)'
_symmetry_space_group_name_H-M 'C -1'
_cell_angle_alpha 90.09
_cell_angle_beta 115.92
_cell_angle_gamma 89.51
_cell_length_a 8.552
_cell_length_b 12.975
_cell_length_c 7.205
_cell_formula_units_Z 4
_cell_volume 719.031
_database_code_amcsd 0000962
_exptl_crystal_density_diffrn 2.555
_cod_original_formula_sum '(Al Si3) (K.89 Na.11) O8'
_cod_database_code 9000943

loop_
_space_group_symop_operation_xyz
x,y,z
1/2+x,1/2+y,z
-x,-y,-z
1/2-x,1/2-y,-z

loop_
_atom_site_aniso_label
_atom_site_aniso_U_11
_atom_site_aniso_U_22
_atom_site_aniso_U_33
_atom_site_aniso_U_12
_atom_site_aniso_U_13
_atom_site_aniso_U_23
Al(1o) 0.02200 0.01490 0.01350 -0.00320 0.00830 -0.00150
Si(1o) 0.02200 0.01490 0.01350 -0.00320 0.00830 -0.00150
Si(1m) 0.02110 0.01390 0.01310 0.00180 0.00830 0.00180
Al(1m) 0.02110 0.01390 0.01310 0.00180 0.00830 0.00180
Si(2o) 0.01910 0.01050 0.01270 -0.00050 0.00680 0.00030
Al(2o) 0.01910 0.01050 0.01270 -0.00050 0.00680 0.00030
Si(2m) 0.01910 0.01050 0.01310 -0.00090 0.00680 0.00000
Al(2m) 0.01910 0.01050 0.01310 -0.00090 0.00680 0.00000
K 0.01890 0.02540 0.02140 0.00000 0.00580 -0.00010
Na 0.01890 0.02540 0.02140 0.00000 0.00580 -0.00010
O(A1) 0.03250 0.01760 0.02310 0.00040 0.01280 0.00070
O(A2) 0.02850 0.01300 0.02140 -0.00080 0.00480 0.00030
O(Bo) 0.02950 0.03230 0.02640 -0.00360 0.01820 0.00140
O(Bm) 0.03030 0.03220 0.02880 0.00360 0.01860 0.00010
O(Co) 0.02480 0.01850 0.02290 -0.00320 0.00880 -0.00320
O(Cm) 0.02520 0.01980 0.02300 0.00270 0.00990 0.00440
O(Do) 0.02910 0.02070 0.01260 0.00040 0.00420 0.00140
O(Dm) 0.02830 0.02000 0.01310 -0.00200 0.00370 -0.00110

loop_
_atom_site_label
_atom_site_fract_x
_atom_site_fract_y
_atom_site_fract_z
_atom_site_occupancy
Al(1o) 0.00960 0.18500 0.22290 0.54000
Si(1o) 0.00960 0.18500 0.22290 0.46000
Si(1m) 0.00930 0.81650 0.22600 0.68000
Al(1m) 0.00930 0.81650 0.22600 0.32000
Si(2o) 0.70860 0.11830 0.34340 0.93000
Al(2o) 0.70860 0.11830 0.34340 0.07000
Si(2m) 0.70740 0.88290 0.34590 0.93000
Al(2m) 0.70740 0.88290 0.34590 0.07000
K 0.28380 0.99850 0.13660 0.89000
Na 0.28380 0.99850 0.13660 0.11000
O(A1) 0.99990 0.14420 0.99590 1.00000
O(A2) 0.63520 0.00120 0.28510 1.00000
O(Bo) 0.82550 0.14530 0.22630 1.00000
O(Bm) 0.82730 0.85520 0.23010 1.00000
O(Co) 0.03440 0.31290 0.25790 1.00000
O(Cm) 0.03530 0.69020 0.26160 1.00000
O(Do) 0.18420 0.12510 0.40640 1.00000
O(Dm) 0.18090 0.87410 0.40770 1.00000

loop_
_cod_related_entry_id
_cod_related_entry_database
_cod_related_entry_code
1 AMCSD 0000962
